data_7203499
loop_
_publ_author_name
'Ilona Turowska-Tyrk'
'Julia B\;akowicz'
'John R. Scheffer'
'Wujiong Xia'

_publ_section_title
;
 Monitoring reaction centers and molecules during an enantioselective
 photoreaction in a crystal
;
_journal_issue 8
_journal_name_full CrystEngComm
_journal_page_first 616
_journal_paper_doi 10.1039/b607425a
_journal_volume 8
_journal_year 2006
_chemical_formula_sum 'C23 H31 N O3'
_chemical_formula_weight 369.49
_chemical_name_systematic
;
?
;
_space_group_IT_number 19
_symmetry_cell_setting orthorhombic
_symmetry_space_group_name_Hall 'P 2ac 2ab'
_symmetry_space_group_name_H-M 'P 21 21 21'
_atom_sites_solution_hydrogens geom
_atom_sites_solution_primary direct
_atom_sites_solution_secondary geom
_audit_creation_method SHELXL-97
_cell_angle_alpha 90.00
_cell_angle_beta 90.00
_cell_angle_gamma 90.00
_cell_formula_units_Z 4
_cell_length_a 6.1644(9)
_cell_length_b 17.546(3)
_cell_length_c 19.520(3)
_cell_measurement_reflns_used 1000
_cell_measurement_temperature 293(2)
_cell_measurement_theta_max 17
_cell_measurement_theta_min 3
_cell_volume 2111.3(6)
_computing_cell_refinement 'CRYSALIS (Oxford Diffraction, 2003)'
_computing_data_collection 'CRYSALIS (Oxford Diffraction, 2003)'
_computing_data_reduction 'CRYSALIS (Oxford Diffraction, 2003)'
_computing_molecular_graphics 'ORTEP3 (Farrugia, 1997)'
_computing_publication_material 'SHELXL97 (Sheldrick, 1997)'
_computing_structure_refinement 'SHELXL97 (Sheldrick, 1997)'
_computing_structure_solution 'SHELXS97 (Sheldrick, 1990)'
_diffrn_ambient_temperature 293(2)
_diffrn_measured_fraction_theta_full 0.992
_diffrn_measured_fraction_theta_max 0.992
_diffrn_measurement_device_type 'Kuma KM4CCD'
_diffrn_measurement_method '\w scans'
_diffrn_radiation_monochromator graphite
_diffrn_radiation_source 'fine-focus sealed tube'
_diffrn_radiation_type MoK\a
_diffrn_radiation_wavelength 0.71073
_diffrn_reflns_av_R_equivalents 0.0524
_diffrn_reflns_av_sigmaI/netI 0.0505
_diffrn_reflns_limit_h_max 7
_diffrn_reflns_limit_h_min -4
_diffrn_reflns_limit_k_max 20
_diffrn_reflns_limit_k_min -20
_diffrn_reflns_limit_l_max 23
_diffrn_reflns_limit_l_min -22
_diffrn_reflns_number 11388
_diffrn_reflns_theta_full 24.99
_diffrn_reflns_theta_max 24.99
_diffrn_reflns_theta_min 3.47
_exptl_absorpt_coefficient_mu 0.076
_exptl_absorpt_correction_T_max 0.9776
_exptl_absorpt_correction_T_min 0.9594
_exptl_absorpt_correction_type none
_exptl_crystal_colour colourless
_exptl_crystal_density_diffrn 1.162
_exptl_crystal_density_method 'not measured'
_exptl_crystal_description block
_exptl_crystal_F_000 800
_exptl_crystal_size_max 0.55
_exptl_crystal_size_mid 0.45
_exptl_crystal_size_min 0.30
_refine_diff_density_max 0.269
_refine_diff_density_min -0.264
_refine_diff_density_rms 0.076
_refine_ls_abs_structure_details
;
The absolute configuration was assigned to agree with that from
Xia W. et al., 2005
;
_refine_ls_extinction_method none
_refine_ls_goodness_of_fit_ref 1.012
_refine_ls_hydrogen_treatment constr
_refine_ls_matrix_type full
_refine_ls_number_parameters 353
_refine_ls_number_reflns 3686
_refine_ls_number_restraints 231
_refine_ls_restrained_S_all 1.025
_refine_ls_R_factor_all 0.1373
_refine_ls_R_factor_gt 0.0972
_refine_ls_shift/su_max 0.000
_refine_ls_shift/su_mean 0.000
_refine_ls_structure_factor_coef Fsqd
_refine_ls_weighting_details 'calc w=1/[\s^2^(Fo^2^)+(0.2000P)^2^+0.0000P] where P=(Fo^2^+2Fc^2^)/3'
_refine_ls_weighting_scheme calc
_refine_ls_wR_factor_gt 0.2748
_refine_ls_wR_factor_ref 0.3017
_reflns_number_gt 2046
_reflns_number_total 3686
_reflns_threshold_expression >2sigma(I)
_cod_data_source_file B607425A.txt
_cod_data_source_block 29.4%P
_cod_depositor_comments
;
The following automatic conversions were performed:
'_symmetry_cell_setting' value 'Orthorhombic' changed to 'orthorhombic'
according to '/home/saulius/struct/CIF-dictionaries/cif_core.dic'
dictionary named 'cif_core.dic' version 2.4.1 from 2010-06-29.

Automatic conversion script
Id: cif_fix_enum 1527 2010-12-29 10:47:43Z saulius 
;
_cod_database_code 7203499

loop_
_symmetry_equiv_pos_as_xyz
'x, y, z'
'-x+1/2, -y, z+1/2'
'-x, y+1/2, -z+1/2'
'x+1/2, -y+1/2, -z'

loop_
_atom_site_label
_atom_site_type_symbol
_atom_site_fract_x
_atom_site_fract_y
_atom_site_fract_z
_atom_site_U_iso_or_equiv
_atom_site_adp_type
_atom_site_occupancy
_atom_site_symmetry_multiplicity
_atom_site_calc_flag
_atom_site_refinement_flags
_atom_site_disorder_assembly
_atom_site_disorder_group
C1R C 0.8370(16) 0.9765(5) 0.4840(4) 0.094(4) Uani 0.706(9) 1 d PD A 1
H1R H 0.8392 1.0324 0.4833 0.112 Uiso 0.706(9) 1 calc PR A 1
C2R C 1.0523(15) 0.9373(7) 0.4834(7) 0.124(4) Uani 0.706(9) 1 d PDU A 1
H2R H 1.1837 0.9594 0.4957 0.149 Uiso 0.706(9) 1 calc PR A 1
C3R C 1.0262(18) 0.8660(7) 0.4624(7) 0.123(6) Uani 0.706(9) 1 d PD A 1
H3R H 1.1343 0.8295 0.4570 0.148 Uiso 0.706(9) 1 calc PR A 1
C4R C 0.7848(17) 0.8555(5) 0.4489(5) 0.123(4) Uani 0.706(9) 1 d PD A 1
H4R H 0.7444 0.8132 0.4187 0.148 Uiso 0.706(9) 1 calc PR A 1
C5R C 0.687(3) 0.8544(6) 0.5222(5) 0.135(5) Uani 0.706(9) 1 d PD A 1
H5R1 H 0.7620 0.8182 0.5514 0.162 Uiso 0.706(9) 1 calc PR A 1
H5R2 H 0.5335 0.8418 0.5212 0.162 Uiso 0.706(9) 1 calc PR A 1
C6R C 0.724(3) 0.9381(7) 0.5469(5) 0.121(4) Uani 0.706(9) 1 d PDU A 1
H6R1 H 0.8164 0.9396 0.5871 0.145 Uiso 0.706(9) 1 calc PR A 1
H6R2 H 0.5872 0.9629 0.5575 0.145 Uiso 0.706(9) 1 calc PR A 1
C7R C 0.7095(17) 0.9369(5) 0.4260(3) 0.092(3) Uani 0.706(9) 1 d PDU A 1
H7R H 0.5524 0.9438 0.4306 0.110 Uiso 0.706(9) 1 calc PR A 1
C8R C 0.7900(15) 0.9592(5) 0.3565(4) 0.098(3) Uani 0.706(9) 1 d PDU A 1
C9R C 0.6862(14) 0.9253(5) 0.2945(4) 0.072(3) Uani 0.706(9) 1 d PD A 1
C10R C 0.8075(17) 0.9234(9) 0.2345(5) 0.084(4) Uani 0.706(9) 1 d PDU A 1
H10R H 0.9475 0.9431 0.2346 0.101 Uiso 0.706(9) 1 calc PR A 1
C11R C 0.7255(18) 0.8930(8) 0.1752(5) 0.077(4) Uani 0.706(9) 1 d PDU A 1
H11R H 0.8132 0.8888 0.1367 0.092 Uiso 0.706(9) 1 calc PR A 1
C12R C 0.510(2) 0.8683(11) 0.1728(5) 0.066(6) Uani 0.706(9) 1 d PD A 1
C13R C 0.3897(14) 0.8680(6) 0.2320(4) 0.071(3) Uani 0.706(9) 1 d PDU A 1
H13R H 0.2489 0.8490 0.2317 0.085 Uiso 0.706(9) 1 calc PR A 1
C14R C 0.4775(14) 0.8960(6) 0.2919(4) 0.079(3) Uani 0.706(9) 1 d PDU A 1
H14R H 0.3945 0.8951 0.3317 0.095 Uiso 0.706(9) 1 calc PR A 1
C15R C 0.4212(16) 0.8332(9) 0.1081(5) 0.065(4) Uani 0.706(9) 1 d PD A 1
C16R C 0.776(2) 0.6554(8) 0.1001(5) 0.076(4) Uani 0.706(9) 1 d PDU A 1
H16R H 0.8793 0.6132 0.0958 0.092 Uiso 0.706(9) 1 calc PR A 1
C17R C 0.7357(19) 0.6696(7) 0.1764(4) 0.070(3) Uani 0.706(9) 1 d PD A 1
H17R H 0.6373 0.7132 0.1804 0.084 Uiso 0.706(9) 1 calc PR A 1
C18R C 0.9438(19) 0.6893(9) 0.2148(4) 0.094(3) Uani 0.706(9) 1 d PDU A 1
H18A H 1.0055 0.7353 0.1953 0.112 Uiso 0.706(9) 1 calc PR A 1
H18B H 1.0478 0.6484 0.2085 0.112 Uiso 0.706(9) 1 calc PR A 1
C19R C 0.908(2) 0.7016(7) 0.2915(4) 0.100(3) Uani 0.706(9) 1 d PDU A 1
H19A H 1.0468 0.7083 0.3140 0.120 Uiso 0.706(9) 1 calc PR A 1
H19B H 0.8236 0.7477 0.2984 0.120 Uiso 0.706(9) 1 calc PR A 1
C20R C 0.790(2) 0.6346(7) 0.3236(5) 0.122(4) Uani 0.706(9) 1 d PDU A 1
H20A H 0.8853 0.5907 0.3243 0.147 Uiso 0.706(9) 1 calc PR A 1
H20B H 0.7529 0.6470 0.3706 0.147 Uiso 0.706(9) 1 calc PR A 1
C21R C 0.5871(19) 0.6146(10) 0.2856(5) 0.124(4) Uani 0.706(9) 1 d PDU A 1
H21A H 0.4829 0.6556 0.2911 0.149 Uiso 0.706(9) 1 calc PR A 1
H21B H 0.5249 0.5690 0.3057 0.149 Uiso 0.706(9) 1 calc PR A 1
C22R C 0.624(2) 0.6009(9) 0.2092(5) 0.101(4) Uani 0.706(9) 1 d PD A 1
H22A H 0.4858 0.5920 0.1869 0.121 Uiso 0.706(9) 1 calc PR A 1
H22B H 0.7131 0.5559 0.2030 0.121 Uiso 0.706(9) 1 calc PR A 1
C23R C 0.571(2) 0.6343(9) 0.0610(7) 0.094(4) Uani 0.706(9) 1 d PD A 1
H23A H 0.6075 0.6222 0.0144 0.140 Uiso 0.706(9) 1 calc PR A 1
H23B H 0.4718 0.6765 0.0616 0.140 Uiso 0.706(9) 1 calc PR A 1
H23C H 0.5040 0.5908 0.0822 0.140 Uiso 0.706(9) 1 calc PR A 1
O1R O 0.9440(16) 1.0026(6) 0.3487(4) 0.155(4) Uani 0.706(9) 1 d PDU A 1
O2R O 0.2306(14) 0.8108(8) 0.1070(5) 0.090(3) Uani 0.706(9) 1 d PD A 1
O3R O 0.5446(15) 0.8348(8) 0.0555(4) 0.068(3) Uani 0.706(9) 1 d PD A 1
N1R N 0.875(3) 0.7246(11) 0.0679(7) 0.080(7) Uani 0.706(9) 1 d PD A 1
H1R1 H 0.8983 0.7158 0.0236 0.119 Uiso 0.706(9) 1 calc PR A 1
H1R2 H 1.0003 0.7352 0.0884 0.119 Uiso 0.706(9) 1 calc PR A 1
H1R3 H 0.7851 0.7640 0.0725 0.119 Uiso 0.706(9) 1 calc PR A 1
C1P C 0.782(3) 0.9696(12) 0.4749(8) 0.082(9) Uiso 0.294(9) 1 d PD A 2
H1P H 0.7710 1.0253 0.4746 0.098 Uiso 0.294(9) 1 calc PR A 2
C2P C 1.004(2) 0.9450(10) 0.4446(7) 0.089(6) Uiso 0.294(9) 1 d PDU A 2
H2P H 1.1154 0.9830 0.4555 0.107 Uiso 0.294(9) 1 calc PR A 2
C3P C 1.073(4) 0.8677(17) 0.4698(17) 0.139(19) Uiso 0.294(9) 1 d PD A 2
H3P H 1.2071 0.8486 0.4565 0.166 Uiso 0.294(9) 1 calc PR A 2
C4P C 0.949(3) 0.8259(10) 0.5104(11) 0.096(7) Uiso 0.294(9) 1 d PD A 2
H4P H 0.9769 0.7739 0.5118 0.115 Uiso 0.294(9) 1 calc PR A 2
C5P C 0.768(5) 0.8544(14) 0.5540(16) 0.137(13) Uiso 0.294(9) 1 d PD A 2
H5P1 H 0.7983 0.8425 0.6015 0.164 Uiso 0.294(9) 1 calc PR A 2
H5P2 H 0.6348 0.8286 0.5412 0.164 Uiso 0.294(9) 1 calc PR A 2
C6P C 0.737(5) 0.9398(14) 0.5465(9) 0.128(9) Uiso 0.294(9) 1 d PDU A 2
H6P1 H 0.5887 0.9525 0.5588 0.153 Uiso 0.294(9) 1 calc PR A 2
H6P2 H 0.8321 0.9656 0.5785 0.153 Uiso 0.294(9) 1 calc PR A 2
C7P C 0.630(3) 0.937(2) 0.4223(9) 0.102(8) Uiso 0.294(9) 1 d PDU A 2
H7P H 0.4870 0.9218 0.4288 0.123 Uiso 0.294(9) 1 calc PR A 2
C8P C 0.744(2) 0.9340(13) 0.3647(7) 0.068(6) Uiso 0.294(9) 1 d PDU A 2
C9P C 0.655(3) 0.9100(10) 0.2954(8) 0.068(9) Uiso 0.294(9) 1 d PD A 2
C10P C 0.768(4) 0.9285(18) 0.2356(9) 0.073(7) Uiso 0.294(9) 1 d PDU A 2
H10P H 0.8975 0.9556 0.2383 0.087 Uiso 0.294(9) 1 calc PR A 2
C11P C 0.687(4) 0.9065(16) 0.1725(9) 0.045(6) Uiso 0.294(9) 1 d PDU A 2
H11P H 0.7651 0.9172 0.1328 0.055 Uiso 0.294(9) 1 calc PR A 2
C12P C 0.490(5) 0.868(2) 0.1684(9) 0.061(13) Uiso 0.294(9) 1 d PD A 2
C13P C 0.384(4) 0.8465(18) 0.2280(10) 0.089(8) Uiso 0.294(9) 1 d PDU A 2
H13P H 0.2625 0.8153 0.2257 0.107 Uiso 0.294(9) 1 calc PR A 2
C14P C 0.459(4) 0.8714(17) 0.2910(10) 0.091(8) Uiso 0.294(9) 1 d PDU A 2
H14P H 0.3779 0.8622 0.3303 0.110 Uiso 0.294(9) 1 calc PR A 2
C15P C 0.397(4) 0.843(2) 0.0998(10) 0.073(15) Uiso 0.294(9) 1 d PD A 2
C16P C 0.810(5) 0.6536(17) 0.1041(11) 0.066(7) Uiso 0.294(9) 1 d PDU A 2
H16P H 0.9289 0.6164 0.1033 0.079 Uiso 0.294(9) 1 calc PR A 2
C17P C 0.777(5) 0.6777(19) 0.1788(11) 0.087(12) Uiso 0.294(9) 1 d PD A 2
H17P H 0.6956 0.7258 0.1783 0.104 Uiso 0.294(9) 1 calc PR A 2
C18P C 0.993(4) 0.693(3) 0.2146(14) 0.109(8) Uiso 0.294(9) 1 d PDU A 2
H18C H 1.0723 0.7317 0.1893 0.131 Uiso 0.294(9) 1 calc PR A 2
H18D H 1.0797 0.6468 0.2142 0.131 Uiso 0.294(9) 1 calc PR A 2
C19P C 0.963(5) 0.7196(18) 0.2890(14) 0.103(5) Uiso 0.294(9) 1 d PDU A 2
H19C H 1.1035 0.7239 0.3110 0.123 Uiso 0.294(9) 1 calc PR A 2
H19D H 0.8957 0.7696 0.2893 0.123 Uiso 0.294(9) 1 calc PR A 2
C20P C 0.823(5) 0.664(2) 0.3289(13) 0.132(6) Uiso 0.294(9) 1 d PDU A 2
H20C H 0.9017 0.6172 0.3354 0.159 Uiso 0.294(9) 1 calc PR A 2
H20D H 0.7928 0.6857 0.3738 0.159 Uiso 0.294(9) 1 calc PR A 2
C21P C 0.610(4) 0.648(2) 0.2932(13) 0.116(9) Uiso 0.294(9) 1 d PDU A 2
H21C H 0.5221 0.6933 0.2930 0.139 Uiso 0.294(9) 1 calc PR A 2
H21D H 0.5329 0.6088 0.3188 0.139 Uiso 0.294(9) 1 calc PR A 2
C22P C 0.642(5) 0.6201(19) 0.2193(13) 0.089(11) Uiso 0.294(9) 1 d PD A 2
H22C H 0.7157 0.5712 0.2194 0.107 Uiso 0.294(9) 1 calc PR A 2
H22D H 0.5022 0.6135 0.1975 0.107 Uiso 0.294(9) 1 calc PR A 2
C23P C 0.617(4) 0.6176(17) 0.0680(15) 0.070(9) Uiso 0.294(9) 1 d PD A 2
H23D H 0.6570 0.6049 0.0219 0.105 Uiso 0.294(9) 1 calc PR A 2
H23E H 0.4988 0.6531 0.0675 0.105 Uiso 0.294(9) 1 calc PR A 2
H23F H 0.5747 0.5723 0.0920 0.105 Uiso 0.294(9) 1 calc PR A 2
O1P O 0.9672(19) 0.9423(9) 0.3700(6) 0.083(4) Uiso 0.294(9) 1 d PDU A 2
O2P O 0.198(4) 0.8318(18) 0.0972(14) 0.091(10) Uiso 0.294(9) 1 d PD A 2
O3P O 0.530(5) 0.816(2) 0.0566(15) 0.088(12) Uiso 0.294(9) 1 d PD A 2
N1P N 0.882(6) 0.7214(18) 0.0626(15) 0.046(10) Uiso 0.294(9) 1 d PD A 2
H1P1 H 0.9749 0.7491 0.0869 0.068 Uiso 0.294(9) 1 calc PR A 2
H1P2 H 0.7665 0.7497 0.0520 0.068 Uiso 0.294(9) 1 calc PR A 2
H1P3 H 0.9454 0.7055 0.0243 0.068 Uiso 0.294(9) 1 calc PR A 2

loop_
_atom_site_aniso_label
_atom_site_aniso_U_11
_atom_site_aniso_U_22
_atom_site_aniso_U_33
_atom_site_aniso_U_23
_atom_site_aniso_U_13
_atom_site_aniso_U_12
C1R 0.100(7) 0.096(7) 0.085(7) -0.017(5) -0.037(6) -0.012(6)
C2R 0.103(7) 0.140(10) 0.130(9) 0.024(8) -0.006(7) 0.003(7)
C3R 0.117(9) 0.147(13) 0.106(9) -0.014(8) 0.003(7) 0.006(9)
C4R 0.156(10) 0.094(7) 0.119(9) -0.007(6) 0.008(7) -0.007(7)
C5R 0.201(12) 0.126(10) 0.079(7) 0.025(6) 0.022(9) -0.012(10)
C6R 0.132(8) 0.145(9) 0.085(6) -0.020(6) 0.002(6) 0.005(7)
C7R 0.111(7) 0.097(6) 0.068(5) -0.022(4) 0.005(5) -0.010(6)
C8R 0.100(7) 0.078(7) 0.115(7) 0.006(5) -0.009(6) -0.005(6)
C9R 0.085(6) 0.068(5) 0.062(5) -0.010(4) -0.010(4) -0.010(5)
C10R 0.061(5) 0.109(7) 0.083(6) -0.020(5) -0.013(4) -0.010(6)
C11R 0.082(6) 0.087(8) 0.062(5) -0.012(4) -0.007(4) 0.008(6)
C12R 0.057(6) 0.076(8) 0.064(6) -0.011(4) 0.000(4) -0.004(4)
C13R 0.065(4) 0.075(6) 0.072(5) -0.031(4) 0.012(3) -0.016(4)
C14R 0.094(6) 0.067(6) 0.077(5) -0.019(4) 0.024(4) -0.016(5)
C15R 0.066(6) 0.069(6) 0.060(6) -0.008(4) -0.017(4) 0.014(5)
C16R 0.088(7) 0.071(5) 0.070(5) 0.000(4) -0.006(4) -0.003(5)
C17R 0.077(6) 0.071(6) 0.061(5) 0.009(3) 0.003(4) -0.001(5)
C18R 0.091(6) 0.117(7) 0.072(5) 0.012(4) -0.011(5) -0.040(6)
C19R 0.121(7) 0.124(7) 0.055(4) -0.001(5) 0.006(5) -0.034(5)
C20R 0.159(8) 0.136(8) 0.073(5) 0.028(5) -0.002(6) -0.016(7)
C21R 0.135(8) 0.157(12) 0.081(6) 0.028(7) 0.016(6) -0.032(8)
C22R 0.105(8) 0.113(10) 0.084(7) 0.004(7) 0.012(6) -0.042(7)
C23R 0.106(8) 0.082(7) 0.093(7) 0.010(6) -0.027(6) -0.015(7)
O1R 0.192(8) 0.166(9) 0.106(5) -0.035(6) -0.013(6) -0.086(7)
O2R 0.068(4) 0.118(9) 0.085(5) -0.015(5) -0.018(4) -0.024(5)
O3R 0.077(5) 0.078(7) 0.049(4) -0.013(3) -0.010(2) -0.002(4)
N1R 0.079(8) 0.113(11) 0.047(6) -0.012(4) 0.001(3) -0.009(4)

loop_
_atom_type_symbol
_atom_type_description
_atom_type_scat_dispersion_real
_atom_type_scat_dispersion_imag
_atom_type_scat_source
C C 0.0033 0.0016 'International Tables Vol C Tables 4.2.6.8 and 6.1.1.4'
H H 0.0000 0.0000 'International Tables Vol C Tables 4.2.6.8 and 6.1.1.4'
N N 0.0061 0.0033 'International Tables Vol C Tables 4.2.6.8 and 6.1.1.4'
O O 0.0106 0.0060 'International Tables Vol C Tables 4.2.6.8 and 6.1.1.4'

loop_
_geom_angle_atom_site_label_1
_geom_angle_atom_site_label_2
_geom_angle_atom_site_label_3
_geom_angle
_geom_angle_site_symmetry_1
_geom_angle_site_symmetry_3
_geom_angle_publ_flag
C2R C1R C7R 103.8(7) . . ?
C2R C1R C6R 101.7(8) . . ?
C7R C1R C6R 98.9(7) . . ?
C3R C2R C1R 109.2(8) . . ?
C2R C3R C4R 106.6(8) . . ?
C3R C4R C5R 102.8(8) . . ?
C3R C4R C7R 103.2(7) . . ?
C5R C4R C7R 99.2(6) . . ?
C4R C5R C6R 102.4(6) . . ?
C5R C6R C1R 103.2(6) . . ?
C8R C7R C1R 112.2(7) . . ?
C8R C7R C4R 113.5(7) . . ?
C1R C7R C4R 92.9(6) . . ?
O1R C8R C9R 118.6(7) . . ?
O1R C8R C7R 122.1(7) . . ?
C9R C8R C7R 119.3(7) . . ?
C14R C9R C10R 117.4(6) . . ?
C14R C9R C8R 125.1(7) . . ?
C10R C9R C8R 117.6(7) . . ?
C11R C10R C9R 121.5(7) . . ?
C10R C11R C12R 120.0(8) . . ?
C13R C12R C11R 119.1(7) . . ?
C13R C12R C15R 120.5(7) . . ?
C11R C12R C15R 120.0(6) . . ?
C12R C13R C14R 120.0(7) . . ?
C13R C14R C9R 121.8(6) . . ?
O2R C15R O3R 123.9(8) . . ?
O2R C15R C12R 119.2(7) . . ?
O3R C15R C12R 116.6(6) . . ?
N1R C16R C23R 108.9(8) . . ?
N1R C16R C17R 110.1(8) . . ?
C23R C16R C17R 113.1(8) . . ?
C18R C17R C22R 110.6(7) . . ?
C18R C17R C16R 112.2(7) . . ?
C22R C17R C16R 110.7(7) . . ?
C17R C18R C19R 113.0(7) . . ?
C20R C19R C18R 111.4(8) . . ?
C21R C20R C19R 112.2(8) . . ?
C20R C21R C22R 113.4(8) . . ?
C21R C22R C17R 110.6(8) . . ?
C7P C1P C6P 112.5(14) . . ?
C7P C1P C2P 100.6(9) . . ?
C6P C1P C2P 114.6(12) . . ?
O1P C2P C3P 109.7(14) . . ?
O1P C2P C1P 104.4(8) . . ?
C3P C2P C1P 111.9(10) . . ?
C4P C3P C2P 122.2(13) . . ?
C3P C4P C5P 126.1(13) . . ?
C4P C5P C6P 111.8(12) . . ?
C1P C6P C5P 113.9(12) . . ?
C8P C7P C1P 105.2(10) . . ?
C7P C8P O1P 117.3(9) . . ?
C7P C8P C9P 124.9(10) . . ?
O1P C8P C9P 117.1(9) . . ?
C14P C9P C10P 119.8(10) . . ?
C14P C9P C8P 120.4(11) . . ?
C10P C9P C8P 119.8(11) . . ?
C11P C10P C9P 119.9(12) . . ?
C10P C11P C12P 120.0(11) . . ?
C13P C12P C11P 119.6(11) . . ?
C13P C12P C15P 119.0(12) . . ?
C11P C12P C15P 121.1(11) . . ?
C14P C13P C12P 120.2(12) . . ?
C13P C14P C9P 120.0(12) . . ?
O2P C15P O3P 123.1(16) . . ?
O2P C15P C12P 116.8(13) . . ?
O3P C15P C12P 116.9(15) . . ?
N1P C16P C23P 107.9(14) . . ?
N1P C16P C17P 109.5(14) . . ?
C23P C16P C17P 116.7(14) . . ?
C22P C17P C18P 110.7(14) . . ?
C22P C17P C16P 112.5(13) . . ?
C18P C17P C16P 111.3(14) . . ?
C17P C18P C19P 112.2(13) . . ?
C20P C19P C18P 111.2(14) . . ?
C21P C20P C19P 112.5(14) . . ?
C20P C21P C22P 112.6(14) . . ?
C17P C22P C21P 110.4(13) . . ?
C8P O1P C2P 103.3(8) . . ?

loop_
_geom_bond_atom_site_label_1
_geom_bond_atom_site_label_2
_geom_bond_distance
_geom_bond_site_symmetry_2
_geom_bond_publ_flag
C1R C2R 1.496(9) . ?
C1R C7R 1.544(8) . ?
C1R C6R 1.566(9) . ?
C2R C3R 1.325(9) . ?
C3R C4R 1.523(9) . ?
C4R C5R 1.555(9) . ?
C4R C7R 1.567(9) . ?
C5R C6R 1.563(9) . ?
C7R C8R 1.495(8) . ?
C8R O1R 1.227(8) . ?
C8R C9R 1.493(8) . ?
C9R C14R 1.387(8) . ?
C9R C10R 1.390(8) . ?
C10R C11R 1.370(7) . ?
C11R C12R 1.398(8) . ?
C12R C13R 1.373(7) . ?
C12R C15R 1.509(8) . ?
C13R C14R 1.379(8) . ?
C15R O2R 1.240(7) . ?
C15R O3R 1.277(7) . ?
C16R N1R 1.497(8) . ?
C16R C23R 1.524(9) . ?
C16R C17R 1.530(7) . ?
C17R C18R 1.526(8) . ?
C17R C22R 1.528(9) . ?
C18R C19R 1.529(8) . ?
C19R C20R 1.518(9) . ?
C20R C21R 1.494(9) . ?
C21R C22R 1.526(9) . ?
C1P C7P 1.502(10) . ?
C1P C6P 1.517(10) . ?
C1P C2P 1.553(9) . ?
C2P O1P 1.475(9) . ?
C2P C3P 1.504(10) . ?
C3P C4P 1.323(10) . ?
C4P C5P 1.488(10) . ?
C5P C6P 1.518(10) . ?
C7P C8P 1.328(9) . ?
C8P O1P 1.384(9) . ?
C8P C9P 1.521(8) . ?
C9P C14P 1.387(9) . ?
C9P C10P 1.397(9) . ?
C10P C11P 1.384(9) . ?
C11P C12P 1.394(9) . ?
C12P C13P 1.387(9) . ?
C12P C15P 1.519(9) . ?
C13P C14P 1.382(10) . ?
C15P O2P 1.245(10) . ?
C15P O3P 1.273(10) . ?
C16P N1P 1.506(10) . ?
C16P C23P 1.519(10) . ?
C16P C17P 1.532(10) . ?
C17P C22P 1.527(10) . ?
C17P C18P 1.532(10) . ?
C18P C19P 1.538(10) . ?
C19P C20P 1.514(10) . ?
C20P C21P 1.511(10) . ?
C21P C22P 1.535(10) . ?
